data_4073777
loop_
_publ_author_name
'Sau, Yiu-Keung'
'Chan, Ka-Wang'
'Zhang, Qian-Feng'
'Williams, Ian D.'
'Leung, Wa-Hung'

_publ_section_title
;
 Alkyl and Aryl Compounds of Rhodium(III) and Iridium(III) Supported by
 4,4&#x2018;-Di-tert-butyl-2,2&#x2018;-bipyridyl
;
_journal_issue 25
_journal_name_full Organometallics
_journal_page_first 6338
_journal_paper_doi 10.1021/om7006216
_journal_volume 26
_journal_year 2007
_chemical_formula_sum 'C38 H49 N2 Rh'
_chemical_formula_weight 636.70
_chemical_name_systematic
; 
 ? 
;
_space_group_IT_number 2
_symmetry_cell_setting triclinic
_symmetry_space_group_name_Hall '-P 1'
_symmetry_space_group_name_H-M 'P -1'
_atom_sites_solution_hydrogens geom
_atom_sites_solution_primary direct
_atom_sites_solution_secondary difmap
_audit_creation_method SHELXL-97
_cell_angle_alpha 106.4610(10)
_cell_angle_beta 102.6150(10)
_cell_angle_gamma 102.1570(10)
_cell_formula_units_Z 2
_cell_length_a 11.2443(8)
_cell_length_b 11.9747(9)
_cell_length_c 13.7764(10)
_cell_measurement_reflns_used 2204
_cell_measurement_temperature 100(2)
_cell_measurement_theta_max 21.89
_cell_measurement_theta_min 2.25
_cell_volume 1660.8(2)
_computing_structure_refinement 'SHELXL-97 (Sheldrick, 1997)'
_computing_structure_solution 'SHELXS-97 (Sheldrick, 1990)'
_diffrn_ambient_temperature 100(2)
_diffrn_measured_fraction_theta_full 0.972
_diffrn_measured_fraction_theta_max 0.972
_diffrn_radiation_monochromator graphite
_diffrn_radiation_source 'fine-focus sealed tube'
_diffrn_radiation_type MoK\a
_diffrn_radiation_wavelength 0.71073
_diffrn_reflns_av_R_equivalents 0.0361
_diffrn_reflns_av_sigmaI/netI 0.0719
_diffrn_reflns_limit_h_max 13
_diffrn_reflns_limit_h_min -13
_diffrn_reflns_limit_k_max 12
_diffrn_reflns_limit_k_min -14
_diffrn_reflns_limit_l_max 16
_diffrn_reflns_limit_l_min -16
_diffrn_reflns_number 11271
_diffrn_reflns_theta_full 26.00
_diffrn_reflns_theta_max 26.00
_diffrn_reflns_theta_min 1.61
_exptl_absorpt_coefficient_mu 0.542
_exptl_absorpt_correction_T_max 1.00
_exptl_absorpt_correction_T_min 0.91
_exptl_absorpt_correction_type multi-scan
_exptl_absorpt_process_details SADABS
_exptl_crystal_colour red
_exptl_crystal_density_diffrn 1.273
_exptl_crystal_density_method 'not measured'
_exptl_crystal_description bar
_exptl_crystal_F_000 672
_exptl_crystal_size_max 0.30
_exptl_crystal_size_mid 0.15
_exptl_crystal_size_min 0.10
_refine_diff_density_max 0.584
_refine_diff_density_min -0.456
_refine_diff_density_rms 0.075
_refine_ls_extinction_method none
_refine_ls_goodness_of_fit_ref 1.005
_refine_ls_hydrogen_treatment mixed
_refine_ls_matrix_type full
_refine_ls_number_parameters 398
_refine_ls_number_reflns 6336
_refine_ls_number_restraints 0
_refine_ls_restrained_S_all 1.005
_refine_ls_R_factor_all 0.0663
_refine_ls_R_factor_gt 0.0452
_refine_ls_shift/su_max 0.001
_refine_ls_shift/su_mean 0.000
_refine_ls_structure_factor_coef Fsqd
_refine_ls_weighting_details 'calc w=1/[\s^2^(Fo^2^)+(0.0350P)^2^+0.0000P] where P=(Fo^2^+2Fc^2^)/3'
_refine_ls_weighting_scheme calc
_refine_ls_wR_factor_gt 0.0813
_refine_ls_wR_factor_ref 0.0865
_reflns_number_gt 4979
_reflns_number_total 6336
_reflns_threshold_expression >2sigma(I)
_cod_data_source_file om7006216-file002.cif
_cod_data_source_block kevin54
_cod_depositor_comments
;
The following automatic conversions were performed:

'_symmetry_cell_setting' value 'Triclinic' changed to 'triclinic'
according to /home/saulius/struct/CIF-dictionaries/cif_core.dic
dictionary named 'cif_core.dic' version 2.4.1 from 2010-06-29.

Automatic conversion script
Id: cif_fix_values 1715 2011-07-08 13:25:40Z adriana 
;
_cod_original_sg_symbol_H-M P-1
_cod_database_code 4073777

loop_
_symmetry_equiv_pos_as_xyz
'x, y, z'
'-x, -y, -z'

loop_
_atom_site_label
_atom_site_type_symbol
_atom_site_fract_x
_atom_site_fract_y
_atom_site_fract_z
_atom_site_U_iso_or_equiv
_atom_site_adp_type
_atom_site_occupancy
_atom_site_symmetry_multiplicity
_atom_site_calc_flag
_atom_site_refinement_flags
_atom_site_disorder_assembly
_atom_site_disorder_group
Rh1 Rh 0.28075(3) 0.74064(2) 0.23719(2) 0.02857(9) Uani 1 1 d . . .
N1 N 0.1862(2) 0.5571(2) 0.22068(19) 0.0266(6) Uani 1 1 d . . .
N2 N 0.4359(2) 0.6619(2) 0.2676(2) 0.0275(6) Uani 1 1 d . . .
C1 C 0.0605(3) 0.5064(3) 0.1954(3) 0.0344(8) Uani 1 1 d . . .
H1A H 0.0054 0.5534 0.1799 0.041 Uiso 1 1 calc R . .
C2 C 0.0068(3) 0.3893(3) 0.1907(3) 0.0341(8) Uani 1 1 d . . .
H2A H -0.0831 0.3581 0.1730 0.041 Uiso 1 1 calc R . .
C3 C 0.0836(3) 0.3172(3) 0.2117(2) 0.0283(7) Uani 1 1 d . A .
C4 C 0.2137(3) 0.3693(3) 0.2354(2) 0.0302(7) Uani 1 1 d . . .
H4A H 0.2701 0.3224 0.2475 0.036 Uiso 1 1 calc R . .
C5 C 0.2634(3) 0.4891(3) 0.2418(2) 0.0258(7) Uani 1 1 d . . .
C6 C 0.4002(3) 0.5481(3) 0.2727(2) 0.0272(7) Uani 1 1 d . . .
C7 C 0.4911(3) 0.4941(3) 0.3072(2) 0.0284(7) Uani 1 1 d . . .
H7A H 0.4636 0.4156 0.3117 0.034 Uiso 1 1 calc R . .
C8 C 0.6213(3) 0.5513(3) 0.3356(2) 0.0291(7) Uani 1 1 d . . .
C9 C 0.6540(3) 0.6650(3) 0.3256(2) 0.0304(8) Uani 1 1 d . . .
H9A H 0.7412 0.7082 0.3419 0.037 Uiso 1 1 calc R . .
C10 C 0.5602(3) 0.7157(3) 0.2920(2) 0.0298(7) Uani 1 1 d . . .
H10A H 0.5860 0.7936 0.2859 0.036 Uiso 1 1 calc R . .
C11 C 0.0305(3) 0.1872(3) 0.2081(3) 0.0338(8) Uani 1 1 d . . .
C12 C 0.0382(6) 0.1043(5) 0.1058(5) 0.0488(15) Uani 0.65 1 d P A 1
H12A H 0.1275 0.1082 0.1112 0.073 Uiso 0.65 1 calc PR A 1
H12B H 0.0028 0.1303 0.0473 0.073 Uiso 0.65 1 calc PR A 1
H12C H -0.0105 0.0205 0.0925 0.073 Uiso 0.65 1 calc PR A 1
C13 C -0.0998(6) 0.1614(6) 0.2150(6) 0.0550(17) Uani 0.65 1 d P A 1
H13A H -0.0981 0.1936 0.2893 0.082 Uiso 0.65 1 calc PR A 1
H13B H -0.1400 0.0732 0.1869 0.082 Uiso 0.65 1 calc PR A 1
H13C H -0.1485 0.2000 0.1736 0.082 Uiso 0.65 1 calc PR A 1
C14 C 0.1183(6) 0.1598(6) 0.2976(5) 0.066(2) Uani 0.65 1 d P A 1
H14A H 0.1958 0.2285 0.3336 0.098 Uiso 0.65 1 calc PR A 1
H14B H 0.1412 0.0860 0.2665 0.098 Uiso 0.65 1 calc PR A 1
H14C H 0.0730 0.1478 0.3487 0.098 Uiso 0.65 1 calc PR A 1
C12' C -0.1024(9) 0.1197(9) 0.1167(9) 0.044(3) Uani 0.35 1 d P A 2
H12D H -0.1201 0.1720 0.0754 0.066 Uiso 0.35 1 calc PR A 2
H12E H -0.1708 0.1027 0.1487 0.066 Uiso 0.35 1 calc PR A 2
H12F H -0.0977 0.0431 0.0699 0.066 Uiso 0.35 1 calc PR A 2
C13' C 0.0049(14) 0.1975(9) 0.3141(9) 0.057(4) Uani 0.35 1 d P A 2
H13D H 0.0847 0.2397 0.3717 0.086 Uiso 0.35 1 calc PR A 2
H13E H -0.0296 0.1159 0.3155 0.086 Uiso 0.35 1 calc PR A 2
H13F H -0.0567 0.2436 0.3232 0.086 Uiso 0.35 1 calc PR A 2
C14' C 0.1130(8) 0.1066(8) 0.1890(7) 0.028(2) Uani 0.35 1 d P A 2
H14D H 0.1976 0.1458 0.2408 0.042 Uiso 0.35 1 calc PR A 2
H14E H 0.1208 0.0920 0.1173 0.042 Uiso 0.35 1 calc PR A 2
H14F H 0.0751 0.0290 0.1962 0.042 Uiso 0.35 1 calc PR A 2
C15 C 0.7174(3) 0.4902(3) 0.3765(3) 0.0359(8) Uani 1 1 d . . .
C16 C 0.7101(4) 0.4911(4) 0.4858(3) 0.0669(13) Uani 1 1 d . . .
H16A H 0.7303 0.5753 0.5332 0.100 Uiso 1 1 calc R . .
H16B H 0.7715 0.4527 0.5143 0.100 Uiso 1 1 calc R . .
H16C H 0.6239 0.4459 0.4801 0.100 Uiso 1 1 calc R . .
C17 C 0.8515(3) 0.5574(4) 0.3846(4) 0.0590(12) Uani 1 1 d . . .
H17A H 0.8560 0.5568 0.3142 0.088 Uiso 1 1 calc R . .
H17B H 0.9114 0.5171 0.4123 0.088 Uiso 1 1 calc R . .
H17C H 0.8738 0.6417 0.4325 0.088 Uiso 1 1 calc R . .
C18 C 0.6863(4) 0.3599(4) 0.3022(4) 0.0723(14) Uani 1 1 d . . .
H18A H 0.6921 0.3601 0.2323 0.109 Uiso 1 1 calc R . .
H18B H 0.5998 0.3146 0.2956 0.109 Uiso 1 1 calc R . .
H18C H 0.7472 0.3210 0.3308 0.109 Uiso 1 1 calc R . .
C20 C 0.3930(3) 0.9092(3) 0.2544(3) 0.0419(9) Uani 1 1 d . . .
H20A H 0.3492 0.9705 0.2791 0.050 Uiso 1 1 calc R . .
H20B H 0.4739 0.9290 0.3106 0.050 Uiso 1 1 calc R . .
C21 C 0.4248(3) 0.9213(4) 0.1539(4) 0.0513(11) Uani 1 1 d . . .
C22 C 0.3263(4) 0.9707(4) 0.0959(4) 0.0821(17) Uani 1 1 d . . .
H22A H 0.3456 0.9777 0.0315 0.123 Uiso 1 1 calc R . .
H22B H 0.3299 1.0510 0.1425 0.123 Uiso 1 1 calc R . .
H22C H 0.2408 0.9148 0.0769 0.123 Uiso 1 1 calc R . .
C23 C 0.5561(4) 1.0130(4) 0.1854(4) 0.0762(15) Uani 1 1 d . . .
H23A H 0.5768 1.0199 0.1214 0.114 Uiso 1 1 calc R . .
H23B H 0.6203 0.9851 0.2248 0.114 Uiso 1 1 calc R . .
H23C H 0.5554 1.0926 0.2300 0.114 Uiso 1 1 calc R . .
C24 C 0.4177(3) 0.7978(4) 0.0796(3) 0.0471(10) Uani 1 1 d . . .
C25 C 0.3092(4) 0.7005(4) 0.0526(3) 0.0470(10) Uani 1 1 d . . .
H25A H 0.2410 0.7144 0.0798 0.056 Uiso 1 1 calc R . .
C26 C 0.2970(4) 0.5844(4) -0.0123(3) 0.0572(11) Uani 1 1 d . . .
H26A H 0.2227 0.5196 -0.0276 0.069 Uiso 1 1 calc R . .
C27 C 0.3945(5) 0.5641(6) -0.0545(3) 0.0827(16) Uani 1 1 d . . .
H27A H 0.3867 0.4855 -0.1008 0.099 Uiso 1 1 calc R . .
C28 C 0.5024(5) 0.6580(6) -0.0292(4) 0.0855(18) Uani 1 1 d . . .
H28A H 0.5698 0.6433 -0.0576 0.103 Uiso 1 1 calc R . .
C29 C 0.5151(4) 0.7723(5) 0.0360(3) 0.0667(13) Uani 1 1 d . . .
H29A H 0.5910 0.8357 0.0521 0.080 Uiso 1 1 calc R . .
C30 C 0.2967(3) 0.7997(3) 0.3941(3) 0.0367(8) Uani 1 1 d . . .
H30A H 0.2848 0.7287 0.4180 0.044 Uiso 1 1 calc R . .
H30B H 0.3840 0.8540 0.4334 0.044 Uiso 1 1 calc R . .
C31 C 0.1998(3) 0.8692(3) 0.4230(3) 0.0413(9) Uani 1 1 d . . .
C32 C 0.1491(4) 0.8284(4) 0.5058(3) 0.0557(11) Uani 1 1 d . . .
H32A H 0.1084 0.7403 0.4771 0.084 Uiso 1 1 calc R . .
H32B H 0.0866 0.8704 0.5237 0.084 Uiso 1 1 calc R . .
H32C H 0.2199 0.8485 0.5698 0.084 Uiso 1 1 calc R . .
C33 C 0.2640(4) 1.0080(3) 0.4705(3) 0.0570(11) Uani 1 1 d . . .
H33A H 0.2010 1.0496 0.4878 0.085 Uiso 1 1 calc R . .
H33B H 0.2982 1.0355 0.4190 0.085 Uiso 1 1 calc R . .
H33C H 0.3334 1.0270 0.5351 0.085 Uiso 1 1 calc R . .
C34 C 0.0944(3) 0.8397(3) 0.3205(3) 0.0348(8) Uani 1 1 d . . .
C35 C 0.1212(3) 0.7909(3) 0.2248(3) 0.0309(8) Uani 1 1 d . . .
C36 C 0.0257(3) 0.7649(3) 0.1313(3) 0.0388(9) Uani 1 1 d . . .
H36A H 0.0411 0.7318 0.0655 0.047 Uiso 1 1 calc R . .
C37 C -0.0918(3) 0.7856(3) 0.1309(3) 0.0473(10) Uani 1 1 d . . .
H37A H -0.1549 0.7665 0.0655 0.057 Uiso 1 1 calc R . .
C38 C -0.1163(3) 0.8337(3) 0.2249(3) 0.0460(10) Uani 1 1 d . . .
H38A H -0.1962 0.8482 0.2251 0.055 Uiso 1 1 calc R . .
C39 C -0.0229(3) 0.8609(3) 0.3197(3) 0.0432(9) Uani 1 1 d . . .
H39A H -0.0393 0.8944 0.3849 0.052 Uiso 1 1 calc R . .

loop_
_atom_site_aniso_label
_atom_site_aniso_U_11
_atom_site_aniso_U_22
_atom_site_aniso_U_33
_atom_site_aniso_U_23
_atom_site_aniso_U_13
_atom_site_aniso_U_12
Rh1 0.03006(15) 0.02307(15) 0.03825(17) 0.01600(12) 0.01247(12) 0.00941(11)
N1 0.0285(14) 0.0246(15) 0.0315(15) 0.0143(12) 0.0116(12) 0.0084(12)
N2 0.0314(15) 0.0217(15) 0.0325(16) 0.0114(12) 0.0133(13) 0.0072(12)
C1 0.0312(19) 0.030(2) 0.045(2) 0.0167(17) 0.0095(16) 0.0094(16)
C2 0.0299(18) 0.031(2) 0.043(2) 0.0160(17) 0.0111(16) 0.0064(15)
C3 0.0342(18) 0.0248(18) 0.0259(17) 0.0106(15) 0.0086(15) 0.0059(15)
C4 0.0348(19) 0.0239(18) 0.0337(19) 0.0109(15) 0.0114(16) 0.0094(15)
C5 0.0294(17) 0.0241(18) 0.0234(17) 0.0095(14) 0.0065(14) 0.0063(14)
C6 0.0313(18) 0.0244(18) 0.0262(17) 0.0079(14) 0.0110(14) 0.0076(14)
C7 0.0323(18) 0.0252(18) 0.0298(18) 0.0117(15) 0.0108(15) 0.0080(14)
C8 0.0357(19) 0.0279(19) 0.0239(17) 0.0080(15) 0.0098(15) 0.0100(15)
C9 0.0275(17) 0.032(2) 0.0299(18) 0.0085(16) 0.0109(15) 0.0053(15)
C10 0.0326(18) 0.0236(18) 0.0338(19) 0.0116(15) 0.0132(15) 0.0032(15)
C11 0.039(2) 0.0227(19) 0.036(2) 0.0105(16) 0.0087(16) 0.0036(15)
C12 0.049(4) 0.025(3) 0.074(5) 0.021(3) 0.018(3) 0.008(3)
C13 0.048(4) 0.032(4) 0.092(6) 0.028(4) 0.032(4) 0.005(3)
C14 0.066(4) 0.048(4) 0.073(5) 0.040(4) -0.006(4) -0.004(4)
C12' 0.037(6) 0.020(6) 0.064(8) 0.013(5) -0.002(6) 0.003(5)
C13' 0.112(11) 0.023(6) 0.066(8) 0.027(6) 0.066(8) 0.022(7)
C14' 0.030(5) 0.022(5) 0.029(5) 0.012(4) 0.004(4) 0.002(4)
C15 0.0321(19) 0.035(2) 0.043(2) 0.0180(17) 0.0062(16) 0.0109(16)
C16 0.061(3) 0.090(4) 0.070(3) 0.054(3) 0.016(2) 0.032(3)
C17 0.038(2) 0.059(3) 0.091(3) 0.039(3) 0.019(2) 0.020(2)
C18 0.050(3) 0.047(3) 0.107(4) 0.016(3) -0.002(3) 0.027(2)
C20 0.0349(19) 0.025(2) 0.074(3) 0.0233(19) 0.0204(19) 0.0109(16)
C21 0.039(2) 0.053(3) 0.089(3) 0.056(3) 0.027(2) 0.0167(19)
C22 0.061(3) 0.104(4) 0.138(5) 0.103(4) 0.044(3) 0.040(3)
C23 0.051(3) 0.062(3) 0.141(5) 0.065(3) 0.045(3) 0.012(2)
C24 0.039(2) 0.072(3) 0.052(2) 0.047(2) 0.0163(19) 0.021(2)
C25 0.051(2) 0.064(3) 0.042(2) 0.034(2) 0.019(2) 0.023(2)
C26 0.051(3) 0.084(4) 0.033(2) 0.022(2) 0.0028(19) 0.020(2)
C27 0.080(4) 0.121(5) 0.030(3) 0.002(3) 0.008(2) 0.036(4)
C28 0.072(4) 0.139(6) 0.039(3) 0.012(3) 0.023(3) 0.036(4)
C29 0.051(3) 0.112(4) 0.046(3) 0.042(3) 0.019(2) 0.018(3)
C30 0.0351(19) 0.027(2) 0.048(2) 0.0121(17) 0.0110(17) 0.0110(16)
C31 0.043(2) 0.035(2) 0.048(2) 0.0102(18) 0.0176(19) 0.0176(18)
C32 0.057(3) 0.071(3) 0.048(3) 0.019(2) 0.020(2) 0.032(2)
C33 0.052(2) 0.034(2) 0.068(3) -0.001(2) 0.006(2) 0.0167(19)
C34 0.0338(19) 0.0205(18) 0.055(2) 0.0179(17) 0.0153(18) 0.0073(15)
C35 0.0300(18) 0.0235(18) 0.047(2) 0.0227(17) 0.0118(16) 0.0100(15)
C36 0.039(2) 0.038(2) 0.048(2) 0.0268(18) 0.0133(18) 0.0113(17)
C37 0.034(2) 0.045(2) 0.072(3) 0.042(2) 0.009(2) 0.0073(18)
C38 0.033(2) 0.041(2) 0.085(3) 0.043(2) 0.025(2) 0.0147(18)
C39 0.044(2) 0.032(2) 0.067(3) 0.026(2) 0.028(2) 0.0142(17)

loop_
_atom_type_symbol
_atom_type_description
_atom_type_scat_dispersion_real
_atom_type_scat_dispersion_imag
_atom_type_scat_source
C C 0.0033 0.0016 'International Tables Vol C Tables 4.2.6.8 and 6.1.1.4'
H H 0.0000 0.0000 'International Tables Vol C Tables 4.2.6.8 and 6.1.1.4'
N N 0.0061 0.0033 'International Tables Vol C Tables 4.2.6.8 and 6.1.1.4'
Rh Rh -1.1178 0.9187 'International Tables Vol C Tables 4.2.6.8 and 6.1.1.4'

loop_
_geom_angle_atom_site_label_1
_geom_angle_atom_site_label_2
_geom_angle_atom_site_label_3
_geom_angle
C35 Rh1 C30 82.92(13)
C35 Rh1 C20 94.04(13)
C30 Rh1 C20 89.80(14)
C35 Rh1 N1 93.59(11)
C30 Rh1 N1 91.22(12)
C20 Rh1 N1 172.37(11)
C35 Rh1 N2 167.77(11)
C30 Rh1 N2 90.26(11)
C20 Rh1 N2 96.09(12)
N1 Rh1 N2 76.35(9)
C35 Rh1 C25 103.92(13)
C30 Rh1 C25 167.30(13)
C20 Rh1 C25 79.15(14)
N1 Rh1 C25 98.92(12)
N2 Rh1 C25 84.77(11)
C1 N1 C5 117.7(3)
C1 N1 Rh1 126.6(2)
C5 N1 Rh1 115.7(2)
C10 N2 C6 117.3(3)
C10 N2 Rh1 127.8(2)
C6 N2 Rh1 114.47(19)
N1 C1 C2 123.4(3)
C1 C2 C3 120.2(3)
C2 C3 C4 116.1(3)
C2 C3 C11 122.9(3)
C4 C3 C11 121.0(3)
C3 C4 C5 121.4(3)
N1 C5 C4 121.2(3)
N1 C5 C6 116.4(3)
C4 C5 C6 122.4(3)
N2 C6 C7 120.7(3)
N2 C6 C5 116.4(3)
C7 C6 C5 122.9(3)
C6 C7 C8 122.2(3)
C9 C8 C7 115.5(3)
C9 C8 C15 124.2(3)
C7 C8 C15 120.3(3)
C10 C9 C8 120.2(3)
N2 C10 C9 124.0(3)
C13 C11 C14' 131.0(5)
C13 C11 C12 111.4(4)
C14' C11 C12 49.5(4)
C13 C11 C13' 59.3(6)
C14' C11 C13' 109.5(6)
C12 C11 C13' 146.7(5)
C13 C11 C3 112.9(3)
C14' C11 C3 115.9(4)
C12 C11 C3 106.3(3)
C13' C11 C3 106.5(4)
C13 C11 C14 109.8(4)
C14' C11 C14 56.1(4)
C12 C11 C14 105.2(4)
C13' C11 C14 57.3(6)
C3 C11 C14 110.9(3)
C13 C11 C12' 49.8(5)
C14' C11 C12' 106.0(6)
C12 C11 C12' 64.6(5)
C13' C11 C12' 107.7(7)
C3 C11 C12' 110.9(4)
C14 C11 C12' 138.1(5)
C17 C15 C18 108.0(3)
C17 C15 C8 111.2(3)
C18 C15 C8 110.5(3)
C17 C15 C16 109.6(3)
C18 C15 C16 109.9(3)
C8 C15 C16 107.6(3)
C21 C20 Rh1 115.6(3)
C24 C21 C23 111.9(3)
C24 C21 C22 108.2(4)
C23 C21 C22 107.9(3)
C24 C21 C20 110.2(3)
C23 C21 C20 109.5(4)
C22 C21 C20 109.2(3)
C25 C24 C29 116.3(4)
C25 C24 C21 119.1(3)
C29 C24 C21 124.6(4)
C26 C25 C24 122.6(4)
C26 C25 Rh1 121.4(3)
C24 C25 Rh1 97.6(3)
C25 C26 C27 119.0(4)
C28 C27 C26 119.7(5)
C29 C28 C27 121.3(5)
C28 C29 C24 121.1(5)
C31 C30 Rh1 114.2(2)
C34 C31 C32 112.3(3)
C34 C31 C33 109.2(3)
C32 C31 C33 108.3(3)
C34 C31 C30 107.2(3)
C32 C31 C30 108.7(3)
C33 C31 C30 111.1(3)
C39 C34 C35 120.5(3)
C39 C34 C31 122.6(3)
C35 C34 C31 116.9(3)
C36 C35 C34 117.0(3)
C36 C35 Rh1 126.1(3)
C34 C35 Rh1 116.1(2)
C35 C36 C37 122.3(4)
C38 C37 C36 120.0(4)
C37 C38 C39 119.2(3)
C38 C39 C34 121.0(4)

loop_
_geom_bond_atom_site_label_1
_geom_bond_atom_site_label_2
_geom_bond_distance
Rh1 C35 1.997(3)
Rh1 C30 2.028(3)
Rh1 C20 2.061(3)
Rh1 N1 2.154(3)
Rh1 N2 2.169(2)
Rh1 C25 2.556(4)
N1 C1 1.338(4)
N1 C5 1.350(4)
N2 C10 1.332(4)
N2 C6 1.363(4)
C1 C2 1.382(4)
C2 C3 1.386(4)
C3 C4 1.388(4)
C3 C11 1.529(4)
C4 C5 1.395(4)
C5 C6 1.461(4)
C6 C7 1.389(4)
C7 C8 1.393(4)
C8 C9 1.388(4)
C8 C15 1.523(4)
C9 C10 1.382(4)
C11 C13 1.462(6)
C11 C14' 1.483(9)
C11 C12 1.508(6)
C11 C13' 1.526(10)
C11 C14 1.560(6)
C11 C12' 1.601(10)
C15 C17 1.516(5)
C15 C18 1.522(5)
C15 C16 1.522(5)
C20 C21 1.541(5)
C21 C24 1.517(6)
C21 C23 1.530(5)
C21 C22 1.539(5)
C24 C25 1.394(5)
C24 C29 1.406(5)
C25 C26 1.382(6)
C26 C27 1.382(6)
C27 C28 1.370(7)
C28 C29 1.366(7)
C30 C31 1.556(4)
C31 C34 1.528(5)
C31 C32 1.533(5)
C31 C33 1.544(5)
C34 C39 1.393(4)
C34 C35 1.407(5)
C35 C36 1.392(4)
C36 C37 1.393(5)
C37 C38 1.373(5)
C38 C39 1.390(5)
